data_1536747
loop_
_publ_author_name
'Klevtsova, R.F.'
'Borisov, S.V.'
'Glinskaya, L.A.'
'Bliznyuk, N.A.'
'Klevtsov, P.V.'

_publ_section_title
;
 Crystal structures of double molybdates Na4Cu(MoO4)3 and Na2Ni(MoO4)2 -
 new members of the alluodite family
;
_journal_name_full 'Zhurnal Strukturnoi Khimii (Issue-No. from 1981)'
_journal_page_first 127
_journal_page_last 136
_journal_volume 32
_journal_year 1991
_chemical_formula_sum 'Cu Mo3 Na4 O12'
_chemical_name_systematic 'Na4 Cu (Mo O4)3'
_space_group_IT_number 2
_symmetry_space_group_name_Hall '-P 1'
_symmetry_space_group_name_H-M 'P -1'
_cell_angle_alpha 104.6
_cell_angle_beta 102.11
_cell_angle_gamma 123.5
_cell_formula_units_Z 4
_cell_length_a 11.803
_cell_length_b 9.347
_cell_length_c 14.24
_cell_volume 1143.098
_citation_journal_id_ASTM ZSTKAI
_cod_data_source_file Klevtsova_ZSTKAI_1991_1234.cif
_cod_data_source_block Cu1Mo3Na4O12
_cod_original_formula_sum 'Cu1 Mo3 Na4 O12'
_cod_database_code 1536747

loop_
_symmetry_equiv_pos_as_xyz
x,y,z
-x,-y,-z

loop_
_atom_site_label
_atom_site_type_symbol
_atom_site_fract_x
_atom_site_fract_y
_atom_site_fract_z
_atom_site_occupancy
_atom_site_U_iso_or_equiv
Mo4 Mo+6 0.1919 0.4241 -0.0239 1 0.0
O14 O-2 0.002 0.73 0.1187 1 0.0
Na8 Na+1 0 0 0 1 0.0
O7 O-2 0.3534 0.997 0.223 1 0.0
O19 O-2 0.4957 0.336 0.6797 1 0.0
O24 O-2 0.1691 0.662 0.7863 1 0.0
O13 O-2 0.2377 0.568 0.1105 1 0.0
O22 O-2 0.3564 0.002 0.9787 1 0.0
Na3 Na+1 0.2258 0.4534 0.2391 1 0.0
O8 O-2 0.5052 0.345 0.2084 1 0.0
O20 O-2 0.4752 0.364 0.8832 1 0.0
Na5 Na+1 0.4935 0.0007 0.8706 1 0.0
O3 O-2 0.0457 0.257 0.393 1 0.0
O11 O-2 0.1519 0.656 0.2611 1 0.0
Na9 Na+1 0 0 0.5 1 0.0
O4 O-2 0.2717 0.273 0.5067 1 0.0
O16 O-2 0.2098 0.252 -0.0212 1 0.0
Na7 Na+1 0.0085 0.9913 0.2429 1 0.0
Na1 Na+1 0.5584 0.6814 0.966 1 0.0
O1 O-2 0.2491 0.559 0.6043 1 0.0
Mo6 Mo+6 0.1706 0.7844 0.902 1 0.0
Na2 Na+1 0.8769 0.3147 0.375 1 0.0
O6 O-2 0.2094 0.163 0.1996 1 0.0
O23 O-2 0.1218 0.655 0.9817 1 0.0
O18 O-2 0.358 0.007 0.7205 1 0.0
O15 O-2 0.3079 0.558 -0.0762 1 0.0
Mo1 Mo+6 0.233 0.4254 0.4858 1 0.0
O10 O-2 0.3524 -0.005 0.4649 1 0.0
O5 O-2 0.4596 0.339 0.402 1 0.0
Cu2 Cu+2 0.8623 0.3247 0.8744 1 0.0
Cu1 Cu+2 0.5411 0.6809 0.464 1 0.0
Mo3 Mo+6 0.1629 0.7826 0.3836 1 0.0
O17 O-2 0.209 0.165 0.6947 1 0.0
Na4 Na+1 0.2281 0.4539 0.7379 1 0.0
O21 O-2 0.0462 0.831 0.87 1 0.0
O12 O-2 0.1103 0.644 0.4528 1 0.0
Mo2 Mo+6 0.3809 0.2121 0.2565 1 0.0
Mo5 Mo+6 0.3845 0.2202 0.7447 1 0.0
O2 O-2 0.3345 0.575 0.4274 1 0.0
O9 O-2 0.0449 0.84 0.3621 1 0.0
Na6 Na+1 0.5267 0.04 0.3891 1 0.0
